data_4031126
loop_
_publ_author_name
'Murai, Toshiaki'
'Mizutani, Tomohiko'
'Ebihara, Masahiro'
'Maruyama, Toshifumi'

_publ_section_title
;
 \a-Hydroxy and \a-Oxo Selenoamides: Synthesis via Nucleophilic
 Selenocarbamoylation of Carbonyl Compounds and Characterization.
;
_journal_issue 13
_journal_name_full 'The Journal of organic chemistry'
_journal_page_first 6903
_journal_page_last 6907
_journal_paper_doi 10.1021/acs.joc.5b00969
_journal_volume 80
_journal_year 2015
_chemical_formula_moiety 'C24 H25 N O S'
_chemical_formula_sum 'C24 H25 N O S'
_chemical_formula_weight 375.51
_chemical_name_systematic
; 
 ? 
;
_space_group_IT_number 14
_symmetry_cell_setting monoclinic
_symmetry_space_group_name_Hall '-P 2ybc'
_symmetry_space_group_name_H-M 'P 1 21/c 1'
_atom_sites_solution_hydrogens geom
_atom_sites_solution_primary direct
_atom_sites_solution_secondary difmap
_audit_creation_method SHELXL-97
_cell_angle_alpha 90.00
_cell_angle_beta 91.370(4)
_cell_angle_gamma 90.00
_cell_formula_units_Z 4
_cell_length_a 9.993(3)
_cell_length_b 8.339(3)
_cell_length_c 24.660(8)
_cell_measurement_temperature 193(2)
_cell_volume 2054.4(12)
_computing_structure_refinement 'SHELXL-97 (Sheldrick, 1997)'
_computing_structure_solution 'SHELXS-97 (Sheldrick, 1990)'
_diffrn_ambient_temperature 193(2)
_diffrn_measured_fraction_theta_full 0.999
_diffrn_measured_fraction_theta_max 0.999
_diffrn_radiation_monochromator graphite
_diffrn_radiation_source 'fine-focus sealed tube'
_diffrn_radiation_type MoK\a
_diffrn_radiation_wavelength 0.71075
_diffrn_reflns_av_R_equivalents 0.0836
_diffrn_reflns_av_sigmaI/netI 0.0959
_diffrn_reflns_limit_h_max 8
_diffrn_reflns_limit_h_min -12
_diffrn_reflns_limit_k_max 10
_diffrn_reflns_limit_k_min -9
_diffrn_reflns_limit_l_max 31
_diffrn_reflns_limit_l_min -32
_diffrn_reflns_number 16680
_diffrn_reflns_theta_full 27.50
_diffrn_reflns_theta_max 27.50
_diffrn_reflns_theta_min 1.65
_exptl_absorpt_coefficient_mu 0.170
_exptl_absorpt_correction_T_max 0.9898
_exptl_absorpt_correction_T_min 0.9667
_exptl_crystal_colour Colourless
_exptl_crystal_density_diffrn 1.214
_exptl_crystal_density_method 'not measured'
_exptl_crystal_description Block
_exptl_crystal_F_000 800
_exptl_crystal_size_max 0.20
_exptl_crystal_size_mid 0.17
_exptl_crystal_size_min 0.06
_refine_diff_density_max 0.285
_refine_diff_density_min -0.269
_refine_diff_density_rms 0.076
_refine_ls_extinction_method none
_refine_ls_goodness_of_fit_ref 1.014
_refine_ls_hydrogen_treatment constr
_refine_ls_matrix_type full
_refine_ls_number_parameters 246
_refine_ls_number_reflns 4696
_refine_ls_number_restraints 0
_refine_ls_restrained_S_all 1.014
_refine_ls_R_factor_all 0.1232
_refine_ls_R_factor_gt 0.0653
_refine_ls_shift/su_max 0.000
_refine_ls_shift/su_mean 0.000
_refine_ls_structure_factor_coef Fsqd
_refine_ls_weighting_details 'calc w=1/[\s^2^(Fo^2^)+(0.0960P)^2^+0.0000P] where P=(Fo^2^+2Fc^2^)/3'
_refine_ls_weighting_scheme calc
_refine_ls_wR_factor_gt 0.1606
_refine_ls_wR_factor_ref 0.2127
_reflns_number_gt 2596
_reflns_number_total 4696
_reflns_threshold_expression >2sigma(I)
_cod_data_source_file jo5b00969_si_003.cif
_cod_data_source_block tmi2phenylp
_cod_depositor_comments 'Adding full bibliography for 4031125--4031128.cif.'
_cod_original_cell_volume 2054.6(11)
_cod_original_sg_symbol_H-M P21/c
_cod_database_code 4031126

loop_
_symmetry_equiv_pos_as_xyz
'x, y, z'
'-x, y+1/2, -z+1/2'
'-x, -y, -z'
'x, -y-1/2, z-1/2'

loop_
_atom_site_label
_atom_site_type_symbol
_atom_site_fract_x
_atom_site_fract_y
_atom_site_fract_z
_atom_site_U_iso_or_equiv
_atom_site_adp_type
_atom_site_occupancy
_atom_site_symmetry_multiplicity
_atom_site_calc_flag
_atom_site_refinement_flags
S1 S 0.14710(9) 0.78628(9) 0.61506(4) 0.0450(3) Uani 1 1 d .
O1 O 0.0164(2) 0.7506(3) 0.72320(10) 0.0515(7) Uani 1 1 d .
H1 H 0.0194 0.8306 0.7026 0.077 Uiso 1 1 calc R
N1 N 0.2509(2) 0.5213(3) 0.65918(10) 0.0310(6) Uani 1 1 d .
C1 C 0.1492(3) 0.6267(3) 0.65565(12) 0.0332(7) Uani 1 1 d .
C2 C 0.0294(3) 0.6065(3) 0.69187(13) 0.0361(7) Uani 1 1 d .
H2 H 0.0470 0.5148 0.7171 0.043 Uiso 1 1 calc R
C3 C 0.3708(3) 0.5377(3) 0.62538(13) 0.0369(7) Uani 1 1 d .
H3 H 0.4519 0.5328 0.6492 0.044 Uiso 1 1 calc R
H3A H 0.3690 0.6443 0.6077 0.044 Uiso 1 1 calc R
C4 C 0.3799(3) 0.4100(3) 0.58236(13) 0.0349(7) Uani 1 1 d .
C5 C 0.2690(4) 0.3305(4) 0.56172(15) 0.0466(9) Uani 1 1 d .
H5 H 0.1833 0.3534 0.5757 0.056 Uiso 1 1 calc R
C6 C 0.2810(4) 0.2175(4) 0.52084(16) 0.0532(10) Uani 1 1 d .
H6 H 0.2042 0.1615 0.5075 0.064 Uiso 1 1 calc R
C7 C 0.4051(4) 0.1868(4) 0.49961(16) 0.0560(10) Uani 1 1 d .
H7 H 0.4138 0.1125 0.4707 0.067 Uiso 1 1 calc R
C8 C 0.5170(4) 0.2651(4) 0.52079(17) 0.0576(10) Uani 1 1 d .
H8 H 0.6028 0.2423 0.5069 0.069 Uiso 1 1 calc R
C9 C 0.5045(3) 0.3752(4) 0.56154(15) 0.0469(9) Uani 1 1 d .
H9 H 0.5818 0.4283 0.5757 0.056 Uiso 1 1 calc R
C10 C 0.2623(3) 0.3871(3) 0.69809(13) 0.0361(7) Uani 1 1 d .
H10 H 0.3028 0.2939 0.6798 0.043 Uiso 1 1 calc R
H10A H 0.1715 0.3555 0.7092 0.043 Uiso 1 1 calc R
C11 C 0.3460(3) 0.4280(3) 0.74824(13) 0.0343(7) Uani 1 1 d .
C12 C 0.4756(3) 0.3689(4) 0.75423(15) 0.0474(9) Uani 1 1 d .
H12 H 0.5118 0.3043 0.7265 0.057 Uiso 1 1 calc R
C13 C 0.5522(4) 0.4031(4) 0.80018(16) 0.0525(9) Uani 1 1 d .
H13 H 0.6410 0.3631 0.8036 0.063 Uiso 1 1 calc R
C14 C 0.4994(4) 0.4962(4) 0.84149(16) 0.0525(9) Uani 1 1 d .
H14 H 0.5508 0.5180 0.8736 0.063 Uiso 1 1 calc R
C15 C 0.3738(4) 0.5552(4) 0.83517(15) 0.0547(10) Uani 1 1 d .
H15 H 0.3380 0.6205 0.8629 0.066 Uiso 1 1 calc R
C16 C 0.2964(3) 0.5226(4) 0.78929(15) 0.0474(9) Uani 1 1 d .
H16 H 0.2085 0.5653 0.7859 0.057 Uiso 1 1 calc R
C17 C -0.1021(3) 0.5744(3) 0.65978(13) 0.0364(7) Uani 1 1 d .
H17 H -0.1244 0.6740 0.6388 0.044 Uiso 1 1 calc R
C18 C -0.2175(4) 0.5440(4) 0.69872(17) 0.0556(10) Uani 1 1 d .
H18 H -0.3025 0.5409 0.6781 0.083 Uiso 1 1 calc R
H18A H -0.2201 0.6303 0.7256 0.083 Uiso 1 1 calc R
H18B H -0.2033 0.4412 0.7172 0.083 Uiso 1 1 calc R
C19 C -0.0909(3) 0.4389(3) 0.61932(13) 0.0336(7) Uani 1 1 d .
C20 C -0.1126(3) 0.4668(4) 0.56460(14) 0.0453(8) Uani 1 1 d .
H20 H -0.1285 0.5735 0.5526 0.054 Uiso 1 1 calc R
C21 C -0.1119(4) 0.3458(5) 0.52692(16) 0.0564(10) Uani 1 1 d .
H21 H -0.1290 0.3681 0.4896 0.068 Uiso 1 1 calc R
C22 C -0.0864(4) 0.1932(5) 0.54383(19) 0.0593(11) Uani 1 1 d .
H22 H -0.0860 0.1088 0.5180 0.071 Uiso 1 1 calc R
C23 C -0.0612(4) 0.1590(4) 0.59747(19) 0.0554(11) Uani 1 1 d .
H23 H -0.0428 0.0519 0.6085 0.066 Uiso 1 1 calc R
C24 C -0.0629(3) 0.2828(3) 0.63620(15) 0.0416(8) Uani 1 1 d .
H24 H -0.0450 0.2603 0.6734 0.050 Uiso 1 1 calc R

loop_
_atom_site_aniso_label
_atom_site_aniso_U_11
_atom_site_aniso_U_22
_atom_site_aniso_U_33
_atom_site_aniso_U_23
_atom_site_aniso_U_13
_atom_site_aniso_U_12
S1 0.0475(6) 0.0427(5) 0.0442(6) 0.0074(4) -0.0093(4) -0.0023(3)
O1 0.0521(16) 0.0568(13) 0.0458(15) -0.0213(11) 0.0024(13) 0.0040(12)
N1 0.0249(13) 0.0368(12) 0.0315(15) -0.0002(10) 0.0034(11) 0.0009(10)
C1 0.0356(18) 0.0375(15) 0.0258(17) -0.0072(12) -0.0109(14) -0.0014(12)
C2 0.0354(18) 0.0397(16) 0.0331(18) -0.0086(13) -0.0020(14) 0.0050(13)
C3 0.0318(17) 0.0419(16) 0.0373(19) 0.0004(13) 0.0072(15) -0.0034(13)
C4 0.0274(16) 0.0398(15) 0.0378(19) 0.0044(13) 0.0038(14) 0.0062(12)
C5 0.038(2) 0.0469(17) 0.055(2) -0.0089(16) 0.0039(18) 0.0049(14)
C6 0.053(2) 0.0526(19) 0.054(2) -0.0168(17) -0.007(2) 0.0089(16)
C7 0.064(3) 0.053(2) 0.051(2) -0.0095(17) 0.007(2) 0.0203(18)
C8 0.045(2) 0.064(2) 0.066(3) -0.002(2) 0.020(2) 0.0172(18)
C9 0.0345(19) 0.063(2) 0.044(2) -0.0004(16) 0.0054(17) 0.0042(15)
C10 0.0332(18) 0.0370(15) 0.0383(19) 0.0050(13) 0.0017(15) 0.0031(12)
C11 0.0266(16) 0.0387(15) 0.0377(19) 0.0079(13) 0.0032(14) 0.0013(12)
C12 0.039(2) 0.0526(19) 0.050(2) 0.0074(16) -0.0027(18) 0.0102(15)
C13 0.033(2) 0.069(2) 0.054(3) 0.0139(19) -0.0099(18) 0.0092(16)
C14 0.043(2) 0.072(2) 0.042(2) 0.0159(18) -0.0147(18) -0.0075(17)
C15 0.048(2) 0.074(2) 0.042(2) -0.0031(18) -0.0043(19) -0.0015(18)
C16 0.037(2) 0.059(2) 0.046(2) -0.0034(16) -0.0048(18) 0.0075(15)
C17 0.0258(16) 0.0418(16) 0.041(2) -0.0064(14) -0.0017(14) 0.0038(12)
C18 0.038(2) 0.072(2) 0.057(3) -0.0150(19) 0.0016(19) 0.0070(17)
C19 0.0268(16) 0.0391(15) 0.0347(19) -0.0020(13) -0.0022(14) -0.0026(12)
C20 0.049(2) 0.0506(18) 0.036(2) 0.0003(15) -0.0055(17) -0.0103(15)
C21 0.053(2) 0.074(2) 0.042(2) -0.0116(19) 0.0045(19) -0.0153(18)
C22 0.046(2) 0.067(3) 0.066(3) -0.032(2) 0.015(2) -0.0110(18)
C23 0.038(2) 0.0372(17) 0.092(3) -0.0085(19) 0.012(2) 0.0002(14)
C24 0.0339(18) 0.0450(17) 0.046(2) 0.0021(15) 0.0016(16) -0.0009(13)

loop_
_atom_type_symbol
_atom_type_description
_atom_type_scat_dispersion_real
_atom_type_scat_dispersion_imag
_atom_type_scat_source
C C 0.0033 0.0016 'International Tables Vol C Tables 4.2.6.8 and 6.1.1.4'
H H 0.0000 0.0000 'International Tables Vol C Tables 4.2.6.8 and 6.1.1.4'
N N 0.0061 0.0033 'International Tables Vol C Tables 4.2.6.8 and 6.1.1.4'
O O 0.0106 0.0060 'International Tables Vol C Tables 4.2.6.8 and 6.1.1.4'
S S 0.1246 0.1234 'International Tables Vol C Tables 4.2.6.8 and 6.1.1.4'

loop_
_geom_angle_atom_site_label_1
_geom_angle_atom_site_label_2
_geom_angle_atom_site_label_3
_geom_angle
C2 O1 H1 109.5
C1 N1 C10 125.7(3)
C1 N1 C3 121.5(2)
C10 N1 C3 112.6(2)
N1 C1 C2 119.6(3)
N1 C1 S1 124.0(2)
C2 C1 S1 116.3(2)
O1 C2 C1 107.8(2)
O1 C2 C17 109.6(2)
C1 C2 C17 113.0(3)
O1 C2 H2 108.8
C1 C2 H2 108.8
C17 C2 H2 108.8
N1 C3 C4 113.2(2)
N1 C3 H3 108.9
C4 C3 H3 108.9
N1 C3 H3A 108.9
C4 C3 H3A 108.9
H3 C3 H3A 107.8
C5 C4 C9 118.9(3)
C5 C4 C3 122.5(3)
C9 C4 C3 118.6(3)
C4 C5 C6 120.8(3)
C4 C5 H5 119.6
C6 C5 H5 119.6
C7 C6 C5 119.7(4)
C7 C6 H6 120.2
C5 C6 H6 120.2
C6 C7 C8 119.6(3)
C6 C7 H7 120.2
C8 C7 H7 120.2
C9 C8 C7 120.4(3)
C9 C8 H8 119.8
C7 C8 H8 119.8
C8 C9 C4 120.7(3)
C8 C9 H9 119.7
C4 C9 H9 119.7
N1 C10 C11 113.1(2)
N1 C10 H10 109.0
C11 C10 H10 109.0
N1 C10 H10A 109.0
C11 C10 H10A 109.0
H10 C10 H10A 107.8
C16 C11 C12 118.2(3)
C16 C11 C10 121.7(3)
C12 C11 C10 120.1(3)
C13 C12 C11 120.7(3)
C13 C12 H12 119.7
C11 C12 H12 119.7
C12 C13 C14 120.1(3)
C12 C13 H13 119.9
C14 C13 H13 119.9
C15 C14 C13 118.9(4)
C15 C14 H14 120.5
C13 C14 H14 120.5
C14 C15 C16 121.5(4)
C14 C15 H15 119.3
C16 C15 H15 119.3
C15 C16 C11 120.5(3)
C15 C16 H16 119.7
C11 C16 H16 119.7
C19 C17 C18 110.9(3)
C19 C17 C2 113.2(2)
C18 C17 C2 110.5(3)
C19 C17 H17 107.3
C18 C17 H17 107.3
C2 C17 H17 107.3
C17 C18 H18 109.5
C17 C18 H18A 109.5
H18 C18 H18A 109.5
C17 C18 H18B 109.5
H18 C18 H18B 109.5
H18A C18 H18B 109.5
C20 C19 C24 118.3(3)
C20 C19 C17 120.4(3)
C24 C19 C17 121.2(3)
C21 C20 C19 122.3(3)
C21 C20 H20 118.8
C19 C20 H20 118.8
C22 C21 C20 119.0(4)
C22 C21 H21 120.5
C20 C21 H21 120.5
C21 C22 C23 121.3(3)
C21 C22 H22 119.4
C23 C22 H22 119.4
C22 C23 C24 119.8(3)
C22 C23 H23 120.1
C24 C23 H23 120.1
C19 C24 C23 119.2(3)
C19 C24 H24 120.4
C23 C24 H24 120.4

loop_
_geom_bond_atom_site_label_1
_geom_bond_atom_site_label_2
_geom_bond_distance
S1 C1 1.665(3)
O1 C2 1.436(3)
O1 H1 0.8400
N1 C1 1.345(4)
N1 C10 1.477(4)
N1 C3 1.482(4)
C1 C2 1.520(4)
C2 C17 1.541(4)
C2 H2 1.0000
C3 C4 1.508(4)
C3 H3 0.9900
C3 H3A 0.9900
C4 C5 1.379(4)
C4 C9 1.388(4)
C5 C6 1.387(4)
C5 H5 0.9500
C6 C7 1.382(5)
C6 H6 0.9500
C7 C8 1.386(6)
C7 H7 0.9500
C8 C9 1.369(5)
C8 H8 0.9500
C9 H9 0.9500
C10 C11 1.515(4)
C10 H10 0.9900
C10 H10A 0.9900
C11 C16 1.384(4)
C11 C12 1.390(4)
C12 C13 1.382(5)
C12 H12 0.9500
C13 C14 1.395(5)
C13 H13 0.9500
C14 C15 1.354(5)
C14 H14 0.9500
C15 C16 1.382(5)
C15 H15 0.9500
C16 H16 0.9500
C17 C19 1.513(4)
C17 C18 1.539(5)
C17 H17 1.0000
C18 H18 0.9800
C18 H18A 0.9800
C18 H18B 0.9800
C19 C20 1.381(5)
C19 C24 1.393(4)
C20 C21 1.372(5)
C20 H20 0.9500
C21 C22 1.361(5)
C21 H21 0.9500
C22 C23 1.371(6)
C22 H22 0.9500
C23 C24 1.407(5)
C23 H23 0.9500
C24 H24 0.9500

loop_
_geom_torsion_atom_site_label_1
_geom_torsion_atom_site_label_2
_geom_torsion_atom_site_label_3
_geom_torsion_atom_site_label_4
_geom_torsion
C10 N1 C1 C2 -3.5(4)
C3 N1 C1 C2 -178.9(2)
C10 N1 C1 S1 174.0(2)
C3 N1 C1 S1 -1.4(4)
N1 C1 C2 O1 122.0(3)
S1 C1 C2 O1 -55.7(3)
N1 C1 C2 C17 -116.7(3)
S1 C1 C2 C17 65.6(3)
C1 N1 C3 C4 -110.1(3)
C10 N1 C3 C4 73.9(3)
N1 C3 C4 C5 25.0(4)
N1 C3 C4 C9 -157.2(3)
C9 C4 C5 C6 0.0(5)
C3 C4 C5 C6 177.8(3)
C4 C5 C6 C7 -1.5(5)
C5 C6 C7 C8 2.3(6)
C6 C7 C8 C9 -1.6(6)
C7 C8 C9 C4 0.1(6)
C5 C4 C9 C8 0.7(5)
C3 C4 C9 C8 -177.2(3)
C1 N1 C10 C11 -96.0(3)
C3 N1 C10 C11 79.8(3)
N1 C10 C11 C16 76.3(4)
N1 C10 C11 C12 -104.4(3)
C16 C11 C12 C13 0.4(5)
C10 C11 C12 C13 -178.9(3)
C11 C12 C13 C14 0.8(5)
C12 C13 C14 C15 -1.6(5)
C13 C14 C15 C16 1.2(6)
C14 C15 C16 C11 -0.1(6)
C12 C11 C16 C15 -0.7(5)
C10 C11 C16 C15 178.6(3)
O1 C2 C17 C19 171.5(2)
C1 C2 C17 C19 51.2(3)
O1 C2 C17 C18 -63.5(3)
C1 C2 C17 C18 176.2(2)
C18 C17 C19 C20 116.1(3)
C2 C17 C19 C20 -119.1(3)
C18 C17 C19 C24 -61.9(4)
C2 C17 C19 C24 62.9(4)
C24 C19 C20 C21 2.3(5)
C17 C19 C20 C21 -175.8(3)
C19 C20 C21 C22 -1.3(5)
C20 C21 C22 C23 -0.2(6)
C21 C22 C23 C24 0.6(6)
C20 C19 C24 C23 -1.8(5)
C17 C19 C24 C23 176.3(3)
C22 C23 C24 C19 0.4(5)
